data_4513452
loop_
_publ_author_name
'L\"u, Jian'
'Han, Li-Wei'
'Alsmail, Nada H.'
'Blake, Alexander J.'
'Lewis, William'
'Cao, Rong'
'Schr\"oder, Martin'

_publ_section_title
;
 Control of Assembly of Dihydropyridyl and Pyridyl Molecules via Directed
 Hydrogen Bonding.
;
_journal_issue 9
_journal_name_full 'Crystal growth &amp; design'
_journal_page_first 4219
_journal_page_last 4224
_journal_paper_doi 10.1021/acs.cgd.5b00395
_journal_volume 15
_journal_year 2015
_chemical_formula_moiety 'C46 H28 N10, 2(C3 H7 N O)'
_chemical_formula_sum 'C52 H42 N12 O2'
_chemical_formula_weight 866.97
_chemical_name_systematic
;
 ?
;
_space_group_crystal_system monoclinic
_space_group_IT_number 14
_space_group_name_Hall '-P 2ybc'
_space_group_name_H-M_alt 'P 1 21/c 1'
_symmetry_space_group_name_Hall '-P 2ybc'
_symmetry_space_group_name_H-M 'P 1 21/c 1'
_atom_sites_solution_hydrogens mixed
_atom_sites_solution_primary iterative
_audit_creation_date 2014-10-10
_audit_creation_method
;
Olex2 1.2
(compiled 2014.09.19 svn.r3010 for OlexSys, GUI svn.r4874)
;
_cell_angle_alpha 90
_cell_angle_beta 101.657(3)
_cell_angle_gamma 90
_cell_formula_units_Z 2
_cell_length_a 16.324(3)
_cell_length_b 6.8720(13)
_cell_length_c 21.928(4)
_cell_measurement_temperature 90(2)
_cell_volume 2409.1(8)
_computing_molecular_graphics 'Olex2 (Dolomanov et al., 2009)'
_computing_publication_material 'Olex2 (Dolomanov et al., 2009)'
_computing_structure_refinement 'ShelXL (Sheldrick, 2008)'
_computing_structure_solution 'olex2.solve (Bourhis et al., 2013)'
_diffrn_ambient_temperature 90.15
_diffrn_measured_fraction_theta_full 0.996
_diffrn_measured_fraction_theta_max 0.996
_diffrn_measurement_device_type 'Bruker P4'
_diffrn_measurement_method '\w scans'
_diffrn_radiation_type MoK\a
_diffrn_radiation_wavelength 0.71073
_diffrn_reflns_av_R_equivalents 0.0449
_diffrn_reflns_av_unetI/netI 0.0624
_diffrn_reflns_laue_measured_fraction_full 0.996
_diffrn_reflns_laue_measured_fraction_max 0.996
_diffrn_reflns_limit_h_max 20
_diffrn_reflns_limit_h_min -16
_diffrn_reflns_limit_k_max 7
_diffrn_reflns_limit_k_min -8
_diffrn_reflns_limit_l_max 26
_diffrn_reflns_limit_l_min -26
_diffrn_reflns_number 12639
_diffrn_reflns_point_group_measured_fraction_full 0.996
_diffrn_reflns_point_group_measured_fraction_max 0.996
_diffrn_reflns_theta_full 26.000
_diffrn_reflns_theta_max 25.999
_diffrn_reflns_theta_min 2.489
_exptl_absorpt_coefficient_mu 0.077
_exptl_absorpt_correction_type none
_exptl_crystal_colour colorless
_exptl_crystal_density_diffrn 1.195
_exptl_crystal_description plate
_exptl_crystal_F_000 908
_exptl_crystal_size_max 0.1
_exptl_crystal_size_mid 0.05
_exptl_crystal_size_min 0.04
_refine_diff_density_max 0.220
_refine_diff_density_min -0.258
_refine_diff_density_rms 0.055
_refine_ls_extinction_method none
_refine_ls_goodness_of_fit_ref 1.012
_refine_ls_hydrogen_treatment mixed
_refine_ls_matrix_type full
_refine_ls_number_parameters 227
_refine_ls_number_reflns 4730
_refine_ls_number_restraints 25
_refine_ls_restrained_S_all 1.010
_refine_ls_R_factor_all 0.1416
_refine_ls_R_factor_gt 0.0874
_refine_ls_shift/su_max 0.000
_refine_ls_shift/su_mean 0.000
_refine_ls_structure_factor_coef Fsqd
_refine_ls_weighting_details 'w=1/[\s^2^(Fo^2^)+(0.1680P)^2^] where P=(Fo^2^+2Fc^2^)/3'
_refine_ls_weighting_scheme calc
_refine_ls_wR_factor_gt 0.2565
_refine_ls_wR_factor_ref 0.2921
_reflns_Friedel_coverage 0.000
_reflns_number_gt 2462
_reflns_number_total 4730
_reflns_threshold_expression 'I > 2\s(I)'
_cod_data_source_file cg5b00395_si_002.cif
_cod_data_source_block 3
_cod_depositor_comments
;Adding full bibliography for 4513450--4513453.cif.

 Adding full bibliography for 4513450--4513453.cif.
;
_cod_database_code 4513452
_shelxl_version_number 2013-4
_shelx_space_group_comment
;
The symmetry employed for this shelxl refinement is uniquely defined
by the following loop, which should always be used as a source of
symmetry information in preference to the above space-group names.
They are only intended as comments.
;
_olex2_refinement_description
;
1. Fixed Uiso
 At 1.2 times of:
  All C(H) groups, All C(H,H) groups, All N(H) groups
2. Restrained distances
 N3-H3
 0.88 with sigma of 0.01
3. Rigid bond restraints
 N2, C6, C7, C8, C9, C10
 with sigma for 1-2 distances of 0.01 and sigma for 1-3 distances of 0.01
 N1, C1, C2, C3, C4, C5
 with sigma for 1-2 distances of 0.01 and sigma for 1-3 distances of 0.01
4. Others
 Sof(C22A)=Sof(H22A)=Sof(C21A)=Sof(C20A)=Sof(H20A)=Sof(C19A)=Sof(H19A)=
 Sof(C18A)=Sof(C23A)=Sof(H23A)=Sof(H13A)=1-FVAR(1)
 Sof(C22)=Sof(H22)=Sof(C21)=Sof(C20)=Sof(H20)=Sof(C19)=Sof(H19)=Sof(C18)=
 Sof(C23)=Sof(H23)=Sof(H13)=FVAR(1)
5.a Ternary CH refined with riding coordinates:
 C13(H13), C13(H13A)
5.b Aromatic/amide H refined with riding coordinates:
 C22(H22), C20(H20), C19(H19), C23(H23), C22A(H22A), C20A(H20A), C19A(H19A),
 C23A(H23A), C10(H10), C2(H2), C6(H6), C1(H1), C7(H7), C5(H5), C9(H9), C4(H4)
5.c Fitted hexagon refined as free rotating group:
 C22(C21,C20,C19,C18,C23), C22A(C21A,C20A,C19A,C18A,C23A)
;
_olex2_submission_special_instructions 'No special instructions were received'

loop_
_space_group_symop_operation_xyz
'x, y, z'
'-x, y+1/2, -z+1/2'
'-x, -y, -z'
'x, -y-1/2, z-1/2'

loop_
_atom_site_label
_atom_site_type_symbol
_atom_site_fract_x
_atom_site_fract_y
_atom_site_fract_z
_atom_site_U_iso_or_equiv
_atom_site_adp_type
_atom_site_occupancy
_atom_site_site_symmetry_order
_atom_site_calc_flag
_atom_site_refinement_flags_posn
_atom_site_refinement_flags_adp
_atom_site_refinement_flags_occupancy
_atom_site_disorder_assembly
_atom_site_disorder_group
N2 N 0.56002(18) 0.8061(5) 0.2172(2) 0.0728(11) Uani 1 1 d . U . . .
N5 N 0.26428(19) 1.1583(5) 0.1544(2) 0.0831(12) Uani 1 1 d . . . . .
N1 N 0.2155(3) 0.0224(7) 0.3986(3) 0.1223(19) Uani 1 1 d . U . . .
N3 N 0.29312(17) 0.5504(4) 0.26318(17) 0.0625(9) Uani 1 1 d D . . . .
H3 H 0.3335(18) 0.463(5) 0.2728(18) 0.075 Uiso 1 1 d DR . . . .
N4 N 0.0135(2) 0.6266(5) 0.29814(17) 0.0722(10) Uani 1 1 d . . . . .
C16 C 0.0759(2) 0.6226(5) 0.2826(2) 0.0636(11) Uani 1 1 d . . . . .
C22 C 0.0631(3) 0.4184(4) 0.08200(19) 0.0449(17) Uiso 0.507(6) 1 d . . P A 1
H22 H 0.0648 0.2827 0.0740 0.054 Uiso 0.507(6) 1 calc R . P A 1
C21 C 0.0198(3) 0.5426(6) 0.03670(16) 0.048(3) Uiso 0.507(6) 1 d G . P A 1
C20 C 0.0174(3) 0.7411(6) 0.04838(16) 0.0400(16) Uiso 0.507(6) 1 d G . P A 1
H20 H -0.0123 0.8260 0.0174 0.048 Uiso 0.507(6) 1 calc R . P A 1
C19 C 0.0584(3) 0.8154(4) 0.10535(19) 0.0389(16) Uiso 0.507(6) 1 d G . P A 1
H19 H 0.0568 0.9511 0.1133 0.047 Uiso 0.507(6) 1 calc R . P A 1
C18 C 0.1018(2) 0.6913(5) 0.15065(15) 0.0332(17) Uiso 0.507(6) 1 d G . P A 1
C23 C 0.1042(3) 0.4928(5) 0.13897(17) 0.0431(17) Uiso 0.507(6) 1 d G . P A 1
H23 H 0.1338 0.4079 0.1699 0.052 Uiso 0.507(6) 1 calc R . P A 1
C22A C 0.1005(2) 0.4609(5) 0.05524(18) 0.0379(16) Uiso 0.493(6) 1 d . . P A 2
H22A H 0.1235 0.3522 0.0379 0.045 Uiso 0.493(6) 1 calc R . P A 2
C21A C 0.0245(2) 0.5388(6) 0.02516(16) 0.0256(17) Uiso 0.493(6) 1 d G . P A 2
C20A C -0.0092(2) 0.6979(6) 0.05060(19) 0.0433(17) Uiso 0.493(6) 1 d G . P A 2
H20A H -0.0612 0.7511 0.0300 0.052 Uiso 0.493(6) 1 calc R . P A 2
C19A C 0.0332(3) 0.7791(6) 0.1061(2) 0.0445(17) Uiso 0.493(6) 1 d G . P A 2
H19A H 0.0102 0.8878 0.1235 0.053 Uiso 0.493(6) 1 calc R . P A 2
C18A C 0.1092(3) 0.7012(6) 0.13622(17) 0.0379(18) Uiso 0.493(6) 1 d G . P A 2
C23A C 0.1429(2) 0.5421(6) 0.11078(18) 0.0412(17) Uiso 0.493(6) 1 d G . P A 2
H23A H 0.1949 0.4888 0.1313 0.049 Uiso 0.493(6) 1 calc R . P A 2
C10 C 0.5372(2) 0.7849(6) 0.2717(3) 0.0776(13) Uani 1 1 d . U . . .
H10 H 0.5800 0.7882 0.3082 0.093 Uiso 1 1 calc R . . . .
C11 C 0.2176(2) 0.5165(5) 0.2805(2) 0.0623(11) Uani 1 1 d . . . . .
C15 C 0.3053(2) 0.7145(5) 0.22994(19) 0.0588(10) Uani 1 1 d . . . . .
C17 C 0.25549(19) 1.0109(6) 0.1773(2) 0.0645(12) Uani 1 1 d . . . . .
C2 C 0.1484(3) 0.2269(6) 0.3159(3) 0.0886(16) Uani 1 1 d . U . . .
H2 H 0.1003 0.2517 0.2845 0.106 Uiso 1 1 calc R . . . .
C12 C 0.1515(2) 0.6321(5) 0.25807(19) 0.0594(10) Uani 1 1 d . . . . .
C6 C 0.4988(2) 0.7979(6) 0.1670(3) 0.0743(12) Uani 1 1 d . U . . .
H6 H 0.5132 0.8110 0.1273 0.089 Uiso 1 1 calc R . . . .
C1 C 0.1499(3) 0.0678(7) 0.3554(3) 0.108(2) Uani 1 1 d . U . . .
H1 H 0.1014 -0.0116 0.3509 0.130 Uiso 1 1 calc R . . . .
C13 C 0.15082(19) 0.7789(5) 0.20661(17) 0.0535(9) Uani 1 1 d . . . . .
H13 H 0.1213 0.8988 0.2166 0.064 Uiso 0.507(6) 1 calc R . P A 1
H13A H 0.1205 0.8985 0.2158 0.064 Uiso 0.493(6) 1 calc R . P A 2
C7 C 0.4156(2) 0.7714(6) 0.1691(2) 0.0709(12) Uani 1 1 d . U . . .
H7 H 0.3744 0.7677 0.1317 0.085 Uiso 1 1 calc R . . . .
C3 C 0.2165(2) 0.3479(6) 0.3224(2) 0.0700(12) Uani 1 1 d . U . . .
C8 C 0.3929(2) 0.7504(5) 0.2256(2) 0.0637(11) Uani 1 1 d . U . . .
C14 C 0.24080(19) 0.8310(5) 0.20589(18) 0.0551(10) Uani 1 1 d . . . . .
C5 C 0.2823(3) 0.1391(9) 0.4039(3) 0.121(2) Uani 1 1 d . U . . .
H5 H 0.3307 0.1062 0.4340 0.145 Uiso 1 1 calc R . . . .
C9 C 0.4562(2) 0.7583(5) 0.2791(2) 0.0668(11) Uani 1 1 d . U . . .
H9 H 0.4437 0.7458 0.3194 0.080 Uiso 1 1 calc R . . . .
C4 C 0.2855(3) 0.3030(7) 0.3687(2) 0.0878(15) Uani 1 1 d . U . . .
H4 H 0.3337 0.3838 0.3758 0.105 Uiso 1 1 calc R . . . .

loop_
_atom_site_aniso_label
_atom_site_aniso_U_11
_atom_site_aniso_U_22
_atom_site_aniso_U_33
_atom_site_aniso_U_23
_atom_site_aniso_U_13
_atom_site_aniso_U_12
N2 0.0367(16) 0.0389(18) 0.129(3) 0.002(2) -0.0168(18) -0.0005(12)
N5 0.0408(17) 0.046(2) 0.146(4) 0.005(2) -0.0186(19) 0.0055(14)
N1 0.087(3) 0.072(3) 0.184(5) 0.043(3) -0.029(3) -0.006(2)
N3 0.0353(15) 0.0404(17) 0.098(2) -0.0057(17) -0.0194(15) 0.0079(12)
N4 0.0458(19) 0.066(2) 0.095(3) 0.0203(19) -0.0082(17) -0.0102(16)
C16 0.043(2) 0.042(2) 0.091(3) 0.008(2) -0.0202(19) -0.0057(16)
C10 0.043(2) 0.036(2) 0.132(4) 0.000(3) -0.033(2) -0.0003(16)
C11 0.0394(19) 0.0393(19) 0.094(3) -0.005(2) -0.0204(18) 0.0009(14)
C15 0.0389(18) 0.0380(19) 0.087(3) -0.011(2) -0.0158(17) 0.0008(14)
C17 0.0273(17) 0.047(2) 0.108(3) -0.008(2) -0.0146(17) 0.0034(14)
C2 0.064(3) 0.037(2) 0.143(4) -0.002(2) -0.031(3) -0.0014(18)
C12 0.0366(18) 0.044(2) 0.085(3) -0.0058(19) -0.0185(17) 0.0015(14)
C6 0.0386(19) 0.047(2) 0.126(3) -0.011(2) -0.011(2) -0.0037(16)
C1 0.074(3) 0.053(3) 0.179(6) 0.020(3) -0.019(3) -0.007(2)
C13 0.0375(17) 0.0417(19) 0.072(2) -0.0054(18) -0.0120(15) 0.0072(14)
C7 0.0362(18) 0.047(2) 0.114(3) -0.009(2) -0.022(2) 0.0039(15)
C3 0.052(2) 0.045(2) 0.101(3) 0.004(2) -0.013(2) 0.0035(16)
C8 0.0393(18) 0.0343(19) 0.104(3) -0.003(2) -0.0178(19) 0.0050(14)
C14 0.0371(17) 0.043(2) 0.074(2) -0.0101(18) -0.0146(16) 0.0028(14)
C5 0.080(3) 0.087(4) 0.168(6) 0.053(4) -0.042(3) -0.002(3)
C9 0.0374(18) 0.0370(19) 0.111(3) -0.003(2) -0.0214(18) 0.0012(14)
C4 0.055(2) 0.070(3) 0.121(4) 0.022(3) -0.022(2) -0.001(2)

loop_
_atom_type_symbol
_atom_type_description
_atom_type_scat_dispersion_real
_atom_type_scat_dispersion_imag
_atom_type_scat_source
C C 0.0033 0.0016 'International Tables Vol C Tables 4.2.6.8 and 6.1.1.4'
H H 0.0000 0.0000 'International Tables Vol C Tables 4.2.6.8 and 6.1.1.4'
N N 0.0061 0.0033 'International Tables Vol C Tables 4.2.6.8 and 6.1.1.4'
O O 0.0106 0.0060 'International Tables Vol C Tables 4.2.6.8 and 6.1.1.4'

loop_
_geom_angle_atom_site_label_1
_geom_angle_atom_site_label_2
_geom_angle_atom_site_label_3
_geom_angle
_geom_angle_site_symmetry_1
_geom_angle_site_symmetry_3
C10 N2 C6 116.0(4) . .
C1 N1 C5 116.7(5) . .
C11 N3 H3 119(3) . .
C15 N3 H3 120(3) . .
C15 N3 C11 121.0(3) . .
N4 C16 C12 174.1(4) . .
C21 C22 H22 120.0 . .
C21 C22 C23 120.0 . .
C23 C22 H22 120.0 . .
C22 C21 C21 120.2(5) . 3_565
C22 C21 C20 120.0 . .
C20 C21 C21 119.3(5) . 3_565
C21 C20 H20 120.0 . .
C21 C20 C19 120.0 . .
C19 C20 H20 120.0 . .
C20 C19 H19 120.0 . .
C18 C19 C20 120.0 . .
C18 C19 H19 120.0 . .
C19 C18 C23 120.0 . .
C19 C18 C13 117.6(3) . .
C23 C18 C13 122.1(3) . .
C22 C23 H23 120.0 . .
C18 C23 C22 120.0 . .
C18 C23 H23 120.0 . .
C21A C22A H22A 120.0 . .
C21A C22A C23A 120.0 . .
C23A C22A H22A 120.0 . .
C21A C21A C22A 124.5(5) 3_565 .
C21A C21A C20A 115.3(5) 3_565 .
C20A C21A C22A 120.0 . .
C21A C20A H20A 120.0 . .
C21A C20A C19A 120.0 . .
C19A C20A H20A 120.0 . .
C20A C19A H19A 120.0 . .
C18A C19A C20A 120.0 . .
C18A C19A H19A 120.0 . .
C19A C18A C23A 120.0 . .
C19A C18A C13 118.7(3) . .
C23A C18A C13 120.7(3) . .
C22A C23A H23A 120.0 . .
C18A C23A C22A 120.0 . .
C18A C23A H23A 120.0 . .
N2 C10 H10 117.6 . .
N2 C10 C9 124.8(4) . .
C9 C10 H10 117.6 . .
N3 C11 C3 115.2(3) . .
C12 C11 N3 119.5(4) . .
C12 C11 C3 125.3(4) . .
N3 C15 C8 114.7(3) . .
C14 C15 N3 120.6(3) . .
C14 C15 C8 124.7(4) . .
N5 C17 C14 177.4(4) . .
C1 C2 H2 120.0 . .
C3 C2 H2 120.0 . .
C3 C2 C1 120.0(4) . .
C16 C12 C13 115.5(3) . .
C11 C12 C16 121.2(4) . .
C11 C12 C13 123.3(4) . .
N2 C6 H6 118.0 . .
N2 C6 C7 123.9(5) . .
C7 C6 H6 118.0 . .
N1 C1 C2 122.9(5) . .
N1 C1 H1 118.5 . .
C2 C1 H1 118.5 . .
C18 C13 C12 105.9(3) . .
C18 C13 H13 108.5 . .
C18 C13 C14 117.3(3) . .
C18A C13 H13A 109.1 . .
C12 C13 C18A 115.0(3) . .
C12 C13 H13 108.5 . .
C12 C13 H13A 109.1 . .
C12 C13 C14 107.7(3) . .
C14 C13 C18A 106.5(3) . .
C14 C13 H13 108.5 . .
C14 C13 H13A 109.1 . .
C6 C7 H7 120.3 . .
C8 C7 C6 119.4(4) . .
C8 C7 H7 120.3 . .
C2 C3 C11 121.4(4) . .
C2 C3 C4 117.4(4) . .
C4 C3 C11 121.1(4) . .
C7 C8 C15 121.3(3) . .
C7 C8 C9 117.7(4) . .
C9 C8 C15 121.0(5) . .
C15 C14 C17 120.0(3) . .
C15 C14 C13 122.7(3) . .
C17 C14 C13 117.3(3) . .
N1 C5 H5 117.8 . .
N1 C5 C4 124.5(4) . .
C4 C5 H5 117.8 . .
C10 C9 C8 118.1(5) . .
C10 C9 H9 120.9 . .
C8 C9 H9 120.9 . .
C3 C4 H4 120.8 . .
C5 C4 C3 118.4(4) . .
C5 C4 H4 120.8 . .

loop_
_geom_bond_atom_site_label_1
_geom_bond_atom_site_label_2
_geom_bond_distance
_geom_bond_site_symmetry_2
N2 C10 1.328(6) .
N2 C6 1.330(5) .
N5 C17 1.152(5) .
N1 C1 1.316(6) .
N1 C5 1.340(7) .
N3 H3 0.886(10) .
N3 C11 1.382(5) .
N3 C15 1.379(5) .
N4 C16 1.138(5) .
C16 C12 1.444(6) .
C22 H22 0.9500 .
C22 C21 1.3900 .
C22 C23 1.3900 .
C21 C21 1.712(6) 3_565
C21 C20 1.3900 .
C20 H20 0.9500 .
C20 C19 1.3900 .
C19 H19 0.9500 .
C19 C18 1.3900 .
C18 C23 1.3900 .
C18 C13 1.453(4) .
C23 H23 0.9500 .
C22A H22A 0.9500 .
C22A C21A 1.3900 .
C22A C23A 1.3900 .
C21A C21A 1.336(6) 3_565
C21A C20A 1.3900 .
C20A H20A 0.9500 .
C20A C19A 1.3900 .
C19A H19A 0.9500 .
C19A C18A 1.3900 .
C18A C23A 1.3900 .
C18A C13 1.645(5) .
C23A H23A 0.9500 .
C10 H10 0.9500 .
C10 C9 1.377(6) .
C11 C12 1.349(5) .
C11 C3 1.481(6) .
C15 C8 1.472(5) .
C15 C14 1.343(4) .
C17 C14 1.429(6) .
C2 H2 0.9500 .
C2 C1 1.391(7) .
C2 C3 1.372(6) .
C12 C13 1.512(5) .
C6 H6 0.9500 .
C6 C7 1.380(5) .
C1 H1 0.9500 .
C13 H13 1.0000 .
C13 H13A 1.0000 .
C13 C14 1.515(5) .
C7 H7 0.9500 .
C7 C8 1.372(7) .
C3 C4 1.390(5) .
C8 C9 1.398(5) .
C5 H5 0.9500 .
C5 C4 1.373(7) .
C9 H9 0.9500 .
C4 H4 0.9500 .

loop_
_geom_hbond_atom_site_label_D
_geom_hbond_atom_site_label_H
_geom_hbond_atom_site_label_A
_geom_hbond_distance_DH
_geom_hbond_distance_HA
_geom_hbond_distance_DA
_geom_hbond_angle_DHA
_geom_hbond_site_symmetry_A
N3 H3 N2 0.886(10) 2.019(14) 2.887(4) 166 2_645
C10 H10 N5 0.95 2.66 3.430(5) 138 2_645
C2 H2 N4 0.95 2.47 3.324(5) 149 2_545

loop_
_geom_torsion_atom_site_label_1
_geom_torsion_atom_site_label_2
_geom_torsion_atom_site_label_3
_geom_torsion_atom_site_label_4
_geom_torsion
_geom_torsion_site_symmetry_1
_geom_torsion_site_symmetry_4
N2 C10 C9 C8 0.9(6) . .
N2 C6 C7 C8 -0.5(6) . .
N1 C5 C4 C3 -3.0(10) . .
N3 C11 C12 C16 -169.7(3) . .
N3 C11 C12 C13 10.1(6) . .
N3 C11 C3 C2 -141.2(4) . .
N3 C11 C3 C4 37.0(6) . .
N3 C15 C8 C7 124.7(4) . .
N3 C15 C8 C9 -53.3(5) . .
N3 C15 C14 C17 173.4(4) . .
N3 C15 C14 C13 -7.6(6) . .
C16 C12 C13 C18 -77.5(4) . .
C16 C12 C13 C18A -85.2(4) . .
C16 C12 C13 C14 156.3(3) . .
C22 C21 C20 C19 0.0 . .
C21 C22 C23 C18 0.0 . .
C21 C21 C20 C19 -171.9(7) 3_565 .
C21 C20 C19 C18 0.0 . .
C20 C19 C18 C23 0.0 . .
C20 C19 C18 C13 173.6(4) . .
C19 C18 C23 C22 0.0 . .
C19 C18 C13 C18A -66.4(12) . .
C19 C18 C13 C12 150.5(3) . .
C19 C18 C13 C14 -89.3(4) . .
C18 C13 C14 C15 -97.0(5) . .
C18 C13 C14 C17 82.0(4) . .
C23 C22 C21 C21 171.8(7) . 3_565
C23 C22 C21 C20 0.0 . .
C23 C18 C13 C18A 107.0(13) . .
C23 C18 C13 C12 -36.1(4) . .
C23 C18 C13 C14 84.1(4) . .
C22A C21A C20A C19A 0.0 . .
C21A C22A C23A C18A 0.0 . .
C21A C21A C20A C19A 174.3(7) 3_565 .
C21A C20A C19A C18A 0.0 . .
C20A C19A C18A C23A 0.0 . .
C20A C19A C18A C13 -171.0(4) . .
C19A C18A C23A C22A 0.0 . .
C19A C18A C13 C18 71.0(12) . .
C19A C18A C13 C12 110.6(3) . .
C19A C18A C13 C14 -130.2(3) . .
C18A C13 C14 C15 -101.7(4) . .
C18A C13 C14 C17 77.3(4) . .
C23A C22A C21A C21A -173.7(8) . 3_565
C23A C22A C21A C20A 0.0 . .
C23A C18A C13 C18 -100.0(13) . .
C23A C18A C13 C12 -60.4(4) . .
C23A C18A C13 C14 58.9(4) . .
C10 N2 C6 C7 0.8(6) . .
C11 N3 C15 C8 168.5(4) . .
C11 N3 C15 C14 -9.6(6) . .
C11 C12 C13 C18 102.7(4) . .
C11 C12 C13 C18A 95.0(4) . .
C11 C12 C13 C14 -23.6(5) . .
C11 C3 C4 C5 -176.7(5) . .
C15 N3 C11 C12 8.4(5) . .
C15 N3 C11 C3 -172.9(3) . .
C15 C8 C9 C10 177.5(3) . .
C2 C3 C4 C5 1.6(8) . .
C12 C11 C3 C2 37.5(7) . .
C12 C11 C3 C4 -144.4(5) . .
C12 C13 C14 C15 22.2(5) . .
C12 C13 C14 C17 -158.7(3) . .
C6 N2 C10 C9 -0.9(6) . .
C6 C7 C8 C15 -177.7(3) . .
C6 C7 C8 C9 0.4(6) . .
C1 N1 C5 C4 1.8(11) . .
C1 C2 C3 C11 178.9(5) . .
C1 C2 C3 C4 0.7(8) . .
C13 C18 C23 C22 -173.3(4) . .
C13 C18A C23A C22A 170.8(4) . .
C7 C8 C9 C10 -0.6(5) . .
C3 C11 C12 C16 11.7(6) . .
C3 C11 C12 C13 -168.5(4) . .
C3 C2 C1 N1 -1.9(9) . .
C8 C15 C14 C17 -4.5(6) . .
C8 C15 C14 C13 174.5(4) . .
C14 C15 C8 C7 -57.3(6) . .
C14 C15 C8 C9 124.7(4) . .
C5 N1 C1 C2 0.7(10) . .
